data_1511881
loop_
_publ_author_name
'Yamamoto, Kosuke'
'Okazumi, Mieko'
'Suemune, Hiroshi'
'Usui, Kazuteru'

_publ_section_title
;
 Synthesis of [5]Helicenes with a Substituent Exclusively on the Interior
 Side of the Helix by Metal-catalyzed Cycloisomerization.
;
_journal_issue 8
_journal_name_full 'Organic letters'
_journal_page_first 1806
_journal_page_last 1809
_journal_paper_doi 10.1021/ol400332j
_journal_volume 15
_journal_year 2013
_chemical_formula_moiety 'C22 H14 O'
_chemical_formula_sum 'C22 H14 O'
_chemical_formula_weight 294.33
_space_group_IT_number 61
_symmetry_cell_setting orthorhombic
_symmetry_Int_Tables_number 61
_symmetry_space_group_name_Hall '-P 2ac 2ab'
_symmetry_space_group_name_H-M 'P b c a'
_atom_sites_solution_hydrogens geom
_atom_sites_solution_primary direct
_atom_sites_solution_secondary difmap
_cell_angle_alpha 90.0000
_cell_angle_beta 90.0000
_cell_angle_gamma 90.0000
_cell_formula_units_Z 8
_cell_length_a 9.6520(11)
_cell_length_b 14.2244(15)
_cell_length_c 20.858(3)
_cell_measurement_reflns_used 40519
_cell_measurement_temperature 123
_cell_measurement_theta_max 27.50
_cell_measurement_theta_min 3.02
_cell_volume 2863.7(6)
_computing_cell_refinement 'RAPID AUTO'
_computing_data_collection 'RAPID AUTO (Rigaku, ????)'
_computing_data_reduction 'RAPID AUTO'
_computing_molecular_graphics 'CrystalStructure 4.0'
_computing_publication_material 'CrystalStructure 4.0 (Rigaku, 2010)'
_computing_structure_refinement 'SHELXL97 (Sheldrick, 2008)'
_computing_structure_solution 'SHELXS97 (Sheldrick, 2008)'
_diffrn_ambient_temperature 123
_diffrn_measured_fraction_theta_full 0.998
_diffrn_measured_fraction_theta_max 0.998
_diffrn_radiation_type 'Mo K\a'
_diffrn_radiation_wavelength 0.71075
_diffrn_reflns_av_R_equivalents 0.0265
_diffrn_reflns_limit_h_max 12
_diffrn_reflns_limit_h_min -12
_diffrn_reflns_limit_k_max 18
_diffrn_reflns_limit_k_min -18
_diffrn_reflns_limit_l_max 26
_diffrn_reflns_limit_l_min -26
_diffrn_reflns_number 44755
_diffrn_reflns_theta_full 27.45
_diffrn_reflns_theta_max 27.46
_diffrn_standards_number 0
_exptl_absorpt_coefficient_mu 0.082
_exptl_absorpt_correction_type none
_exptl_crystal_colour yellow
_exptl_crystal_density_diffrn 1.365
_exptl_crystal_density_method 'not measured'
_exptl_crystal_description block
_exptl_crystal_F_000 616.00
_exptl_crystal_size_max 0.700
_exptl_crystal_size_mid 0.500
_exptl_crystal_size_min 0.500
_refine_diff_density_max 0.260
_refine_diff_density_min -0.290
_refine_ls_extinction_method none
_refine_ls_goodness_of_fit_ref 1.100
_refine_ls_hydrogen_treatment refxyz
_refine_ls_number_parameters 264
_refine_ls_number_reflns 3275
_refine_ls_number_restraints 0
_refine_ls_R_factor_gt 0.0449
_refine_ls_shift/su_max 0.000
_refine_ls_structure_factor_coef Fsqd
_refine_ls_weighting_details 'w = 1/[\s^2^(Fo^2^)+(0.0716P)^2^+0.7593P] where P=(Fo^2^+2Fc^2^)/3'
_refine_ls_weighting_scheme calc
_refine_ls_wR_factor_ref 0.1215
_reflns_number_gt 3040
_reflns_number_total 3275
_reflns_threshold_expression F^2^>2.0\s(F^2^)
_cod_data_source_file ol400332j_si_002.cif
_cod_data_source_block yamamoto
_cod_database_code 1511881

loop_
_symmetry_equiv_pos_site_id
_symmetry_equiv_pos_as_xyz
1 +X,+Y,+Z
2 1/2-X,1/2+Y,+Z
3 +X,1/2-Y,1/2+Z
4 1/2-X,-Y,1/2+Z
5 -X,-Y,-Z
6 1/2+X,1/2-Y,-Z
7 -X,1/2+Y,1/2-Z
8 1/2+X,+Y,1/2-Z

loop_
_atom_site_label
_atom_site_type_symbol
_atom_site_fract_x
_atom_site_fract_y
_atom_site_fract_z
_atom_site_U_iso_or_equiv
_atom_site_adp_type
_atom_site_occupancy
_atom_site_symmetry_multiplicity
_atom_site_calc_flag
O24 O 1.10816(8) 0.39513(6) 0.42534(4) 0.0270(2) Uani 1.0 8 d
C2 C 0.90578(11) 0.25372(7) 0.47905(5) 0.0216(3) Uani 1.0 8 d
C3 C 0.90362(12) 0.23943(8) 0.54433(5) 0.0263(3) Uani 1.0 8 d
C4 C 0.99087(14) 0.17205(8) 0.57286(6) 0.0320(3) Uani 1.0 8 d
C5 C 1.07420(13) 0.11810(8) 0.53469(6) 0.0321(3) Uani 1.0 8 d
C6 C 1.07708(11) 0.13002(7) 0.46749(6) 0.0264(3) Uani 1.0 8 d
C7 C 1.15536(13) 0.06688(8) 0.42850(7) 0.0346(3) Uani 1.0 8 d
C8 C 1.14478(13) 0.07051(8) 0.36413(7) 0.0368(3) Uani 1.0 8 d
C9 C 1.06197(12) 0.14030(8) 0.33282(6) 0.0304(3) Uani 1.0 8 d
C10 C 0.99826(10) 0.21327(7) 0.36889(5) 0.0221(3) Uani 1.0 8 d
C11 C 0.99557(10) 0.20212(7) 0.43843(5) 0.0208(3) Uani 1.0 8 d
C12 C 0.92722(10) 0.28720(7) 0.33417(5) 0.0221(3) Uani 1.0 8 d
C13 C 1.03431(16) 0.13245(9) 0.26613(6) 0.0387(4) Uani 1.0 8 d
C14 C 0.93844(16) 0.18838(10) 0.23789(6) 0.0391(4) Uani 1.0 8 d
C15 C 0.88093(13) 0.26670(8) 0.27126(5) 0.0300(3) Uani 1.0 8 d
C16 C 0.77678(14) 0.32420(10) 0.24211(6) 0.0368(3) Uani 1.0 8 d
C17 C 0.72648(13) 0.40111(10) 0.27183(6) 0.0349(3) Uani 1.0 8 d
C18 C 0.90031(10) 0.38217(7) 0.35754(5) 0.0205(3) Uani 1.0 8 d
C19 C 0.79273(11) 0.43619(8) 0.32853(5) 0.0257(3) Uani 1.0 8 d
C20 C 0.76091(12) 0.52712(8) 0.35126(6) 0.0305(3) Uani 1.0 8 d
C21 C 0.84014(13) 0.56857(8) 0.39782(6) 0.0303(3) Uani 1.0 8 d
C22 C 0.98628(11) 0.43065(7) 0.40213(5) 0.0213(3) Uani 1.0 8 d
C23 C 0.95575(13) 0.52130(7) 0.42180(5) 0.0263(3) Uani 1.0 8 d
H1 H 0.8387(15) 0.2780(10) 0.5737(7) 0.029(4) Uiso 1.0 8 d
H25 H 0.9900(19) 0.1615(12) 0.6208(9) 0.048(5) Uiso 1.0 8 d
H26 H 1.1317(18) 0.0661(12) 0.5517(8) 0.042(5) Uiso 1.0 8 d
H27 H 1.2113(18) 0.0163(12) 0.4497(8) 0.045(5) Uiso 1.0 8 d
H28 H 1.1918(19) 0.0240(12) 0.3375(8) 0.052(5) Uiso 1.0 8 d
H29 H 1.0814(18) 0.0812(12) 0.2426(9) 0.045(5) Uiso 1.0 8 d
H30 H 0.9084(17) 0.1779(12) 0.1935(8) 0.045(5) Uiso 1.0 8 d
H31 H 0.7406(18) 0.3032(12) 0.2006(8) 0.048(5) Uiso 1.0 8 d
H32 H 0.6504(18) 0.4380(11) 0.2559(8) 0.041(5) Uiso 1.0 8 d
H33 H 0.6872(18) 0.5615(11) 0.3320(8) 0.041(4) Uiso 1.0 8 d
H34 H 0.8202(17) 0.6334(11) 0.4133(7) 0.038(4) Uiso 1.0 8 d
H35 H 1.0185(17) 0.5514(11) 0.4527(7) 0.034(4) Uiso 1.0 8 d
H36 H 1.113(2) 0.3322(14) 0.4202(9) 0.053(5) Uiso 1.0 8 d
H37 H 0.8393(14) 0.2988(10) 0.4611(6) 0.022(3) Uiso 1.0 8 d

loop_
_atom_site_aniso_label
_atom_site_aniso_U_11
_atom_site_aniso_U_22
_atom_site_aniso_U_33
_atom_site_aniso_U_12
_atom_site_aniso_U_13
_atom_site_aniso_U_23
O24 0.0249(4) 0.0196(4) 0.0366(5) -0.0005(3) -0.0081(4) -0.0023(3)
C2 0.0236(5) 0.0184(5) 0.0227(5) 0.0006(4) -0.0017(4) 0.0007(4)
C3 0.0320(6) 0.0228(5) 0.0242(6) -0.0007(5) -0.0013(5) 0.0014(4)
C4 0.0393(7) 0.0278(6) 0.0290(6) -0.0035(5) -0.0086(5) 0.0069(5)
C5 0.0307(6) 0.0232(6) 0.0425(7) -0.0001(5) -0.0121(5) 0.0087(5)
C6 0.0201(5) 0.0175(5) 0.0417(6) -0.0011(4) -0.0028(5) 0.0006(5)
C7 0.0233(6) 0.0187(5) 0.0619(9) 0.0023(4) 0.0024(6) -0.0015(5)
C8 0.0290(6) 0.0199(6) 0.0615(9) -0.0013(5) 0.0171(6) -0.0109(5)
C9 0.0284(6) 0.0226(5) 0.0401(7) -0.0074(5) 0.0146(5) -0.0095(5)
C10 0.0199(5) 0.0194(5) 0.0271(5) -0.0046(4) 0.0048(4) -0.0052(4)
C11 0.0185(5) 0.0158(5) 0.0282(5) -0.0023(4) -0.0012(4) -0.0012(4)
C12 0.0215(5) 0.0245(5) 0.0204(5) -0.0072(4) 0.0041(4) -0.0021(4)
C13 0.0491(8) 0.0301(6) 0.0368(7) -0.0142(6) 0.0229(6) -0.0142(5)
C14 0.0572(9) 0.0381(7) 0.0219(6) -0.0237(7) 0.0123(6) -0.0088(5)
C15 0.0375(6) 0.0334(6) 0.0192(5) -0.0172(5) 0.0037(5) -0.0006(4)
C16 0.0445(7) 0.0456(8) 0.0204(5) -0.0225(6) -0.0079(5) 0.0072(5)
C17 0.0312(6) 0.0449(7) 0.0285(6) -0.0107(6) -0.0088(5) 0.0165(5)
C18 0.0205(5) 0.0229(5) 0.0180(5) -0.0025(4) 0.0027(4) 0.0027(4)
C19 0.0228(5) 0.0317(6) 0.0227(5) -0.0031(4) 0.0021(4) 0.0099(4)
C20 0.0263(6) 0.0324(6) 0.0328(6) 0.0071(5) 0.0056(5) 0.0159(5)
C21 0.0376(7) 0.0231(6) 0.0302(6) 0.0079(5) 0.0100(5) 0.0065(4)
C22 0.0223(5) 0.0204(5) 0.0212(5) -0.0002(4) 0.0008(4) 0.0013(4)
C23 0.0340(6) 0.0207(5) 0.0242(5) 0.0007(5) 0.0019(5) 0.0005(4)

loop_
_atom_type_symbol
_atom_type_description
_atom_type_scat_dispersion_real
_atom_type_scat_dispersion_imag
_atom_type_scat_source
C C 0.003 0.002
;
International Tables for Crystallography
(1992, Vol. C, Tables 4.2.6.8 and 6.1.1.4)
;
H H 0.000 0.000
;
International Tables for Crystallography
(1992, Vol. C, Table 6.1.1.4)
;
O O 0.011 0.006
;
International Tables for Crystallography
(1992, Vol. C, Tables 4.2.6.8 and 6.1.1.4)
;

loop_
_geom_angle_atom_site_label_1
_geom_angle_atom_site_label_2
_geom_angle_atom_site_label_3
_geom_angle
_geom_angle_publ_flag
C3 C2 C11 121.61(10) yes
C2 C3 C4 120.63(11) yes
C3 C4 C5 119.20(12) yes
C4 C5 C6 121.47(11) yes
C5 C6 C7 120.01(11) yes
C5 C6 C11 119.79(10) yes
C7 C6 C11 120.11(12) yes
C6 C7 C8 120.22(12) yes
C7 C8 C9 121.55(12) yes
C8 C9 C10 120.41(12) yes
C8 C9 C13 119.79(12) yes
C10 C9 C13 119.61(11) yes
C9 C10 C11 117.02(10) yes
C9 C10 C12 118.03(10) yes
C11 C10 C12 124.55(9) yes
C2 C11 C6 117.08(10) yes
C2 C11 C10 123.29(9) yes
C6 C11 C10 119.36(10) yes
C10 C12 C15 117.56(10) yes
C10 C12 C18 126.08(10) yes
C15 C12 C18 116.35(10) yes
C9 C13 C14 120.51(12) yes
C13 C14 C15 120.82(12) yes
C12 C15 C14 119.35(11) yes
C12 C15 C16 119.82(11) yes
C14 C15 C16 120.82(11) yes
C15 C16 C17 121.42(12) yes
C16 C17 C19 120.07(12) yes
C12 C18 C19 119.11(10) yes
C12 C18 C22 124.23(9) yes
C19 C18 C22 116.12(10) yes
C17 C19 C18 119.14(11) yes
C17 C19 C20 119.92(11) yes
C18 C19 C20 120.63(10) yes
C19 C20 C21 120.75(11) yes
C20 C21 C23 119.55(11) yes
O24 C22 C18 123.56(9) yes
O24 C22 C23 114.95(10) yes
C18 C22 C23 121.35(10) yes
C21 C23 C22 120.84(11) yes
C22 O24 H36 111.4(12) no
C3 C2 H37 117.7(8) no
C11 C2 H37 120.6(8) no
C2 C3 H1 121.1(8) no
C4 C3 H1 118.3(8) no
C3 C4 H25 121.0(10) no
C5 C4 H25 119.8(10) no
C4 C5 H26 122.7(10) no
C6 C5 H26 115.7(10) no
C6 C7 H27 119.0(10) no
C8 C7 H27 120.6(9) no
C7 C8 H28 120.4(10) no
C9 C8 H28 118.0(10) no
C9 C13 H29 117.2(11) no
C14 C13 H29 122.1(11) no
C13 C14 H30 121.5(10) no
C15 C14 H30 117.6(10) no
C15 C16 H31 116.8(10) no
C17 C16 H31 121.7(10) no
C16 C17 H32 124.0(10) no
C19 C17 H32 115.8(10) no
C19 C20 H33 119.4(10) no
C21 C20 H33 119.7(10) no
C20 C21 H34 121.4(10) no
C23 C21 H34 118.9(10) no
C21 C23 H35 121.2(9) no
C22 C23 H35 118.0(9) no

loop_
_geom_bond_atom_site_label_1
_geom_bond_atom_site_label_2
_geom_bond_distance
_geom_bond_publ_flag
O24 C22 1.3688(14) yes
C2 C3 1.3769(15) yes
C2 C11 1.4169(15) yes
C3 C4 1.4078(17) yes
C4 C5 1.3674(18) yes
C5 C6 1.4122(18) yes
C6 C7 1.4279(17) yes
C6 C11 1.4276(15) yes
C7 C8 1.348(2) yes
C8 C9 1.4321(18) yes
C9 C10 1.4218(16) yes
C9 C13 1.4208(18) yes
C10 C11 1.4593(15) yes
C10 C12 1.4493(15) yes
C12 C15 1.4165(15) yes
C12 C18 1.4594(15) yes
C13 C14 1.355(2) yes
C14 C15 1.4261(18) yes
C15 C16 1.4315(18) yes
C16 C17 1.348(2) yes
C17 C19 1.4341(17) yes
C18 C19 1.4265(15) yes
C18 C22 1.4245(15) yes
C19 C20 1.4114(17) yes
C20 C21 1.3695(18) yes
C21 C23 1.3955(17) yes
C22 C23 1.3849(15) yes
O24 H36 0.90(2) no
C2 H37 0.982(13) no
C3 H1 1.034(15) no
C4 H25 1.012(18) no
C5 H26 0.990(17) no
C7 H27 1.002(17) no
C8 H28 0.976(18) no
C13 H29 0.989(17) no
C14 H30 0.981(17) no
C16 H31 0.980(17) no
C17 H32 0.962(17) no
C20 H33 0.952(17) no
C21 H34 0.996(16) no
C23 H35 0.983(16) no

loop_
_geom_contact_atom_site_label_1
_geom_contact_atom_site_label_2
_geom_contact_distance
_geom_contact_publ_flag
_geom_contact_site_symmetry_2
O24 C2 3.0194(14) no .
O24 C10 3.0337(14) no .
O24 C11 2.9653(14) no .
O24 C12 3.0039(14) no .
C2 C5 2.7768(16) no .
C2 C12 3.0662(16) no .
C2 C18 3.1249(15) no .
C2 C22 3.0841(15) no .
C3 C6 2.7918(16) no .
C4 C11 2.8368(17) no .
C6 C9 2.8165(19) no .
C7 C10 2.8603(16) no .
C8 C11 2.8250(17) no .
C9 C15 2.8169(17) no .
C10 C14 2.8151(17) no .
C10 C22 3.1710(15) no .
C11 C18 3.2018(15) no .
C11 C22 3.3389(15) no .
C12 C13 2.8156(17) no .
C12 C17 2.8408(17) no .
C15 C19 2.8221(16) no .
C16 C18 2.8104(17) no .
C18 C21 2.8413(16) no .
C19 C23 2.7796(16) no .
C20 C22 2.7822(16) no .
O24 C3 3.4923(15) no 6_556
O24 C7 3.3440(15) no 2_755
O24 C23 3.4582(14) no 5_766
C3 O24 3.4923(15) no 6_456
C5 C7 3.5245(18) no 5_756
C7 O24 3.3440(15) no 2_745
C7 C5 3.5245(18) no 5_756
C9 C20 3.5287(17) no 2_645
C13 C16 3.598(2) no 8_555
C13 C20 3.4852(19) no 7_745
C16 C13 3.598(2) no 8_455
C20 C9 3.5287(17) no 2_655
C20 C13 3.4852(19) no 7_755
C23 O24 3.4582(14) no 5_766
C23 C23 3.4262(16) no 5_766
O24 H35 2.453(15) no .
O24 H37 3.027(13) no .
C2 H25 3.336(18) no .
C2 H36 2.595(19) no .
C3 H26 3.309(17) no .
C3 H36 3.537(19) no .
C4 H37 3.291(13) no .
C5 H1 3.317(15) no .
C5 H27 2.643(16) no .
C6 H25 3.337(18) no .
C6 H28 3.294(17) no .
C6 H36 3.06(2) no .
C6 H37 3.324(13) no .
C7 H26 2.580(17) no .
C8 H29 2.611(18) no .
C9 H27 3.337(16) no .
C9 H30 3.306(17) no .
C9 H36 3.318(19) no .
C10 H28 3.341(18) no .
C10 H29 3.333(18) no .
C10 H36 2.286(19) no .
C10 H37 2.744(13) no .
C11 H1 3.379(15) no .
C11 H26 3.324(17) no .
C11 H27 3.373(17) no .
C11 H36 2.20(2) no .
C12 H30 3.325(17) no .
C12 H31 3.325(17) no .
C12 H36 2.613(19) no .
C12 H37 2.784(13) no .
C13 H28 2.628(18) no .
C14 H31 2.630(17) no .
C15 H29 3.326(17) no .
C15 H32 3.315(17) no .
C16 H30 2.640(17) no .
C17 H33 2.631(16) no .
C18 H32 3.308(17) no .
C18 H33 3.320(17) no .
C18 H35 3.322(15) no .
C18 H36 2.532(19) no .
C18 H37 2.533(13) no .
C19 H31 3.309(17) no .
C19 H34 3.327(16) no .
C19 H37 3.415(13) no .
C20 H32 2.589(17) no .
C20 H35 3.283(16) no .
C22 H34 3.308(16) no .
C22 H37 2.653(13) no .
C23 H33 3.249(17) no .
C23 H36 3.09(2) no .
C23 H37 3.457(13) no .
H1 H25 2.42(3) no .
H1 H37 2.367(19) no .
H25 H26 2.41(3) no .
H26 H27 2.37(3) no .
H27 H28 2.35(3) no .
H28 H29 2.39(3) no .
H29 H30 2.39(3) no .
H30 H31 2.41(3) no .
H31 H32 2.40(3) no .
H32 H33 2.39(3) no .
H33 H34 2.36(3) no .
H34 H35 2.39(3) no .
H35 H36 3.32(3) no .
H36 H37 2.81(3) no .
O24 H1 3.319(14) no 6_556
O24 H27 2.503(17) no 2_755
O24 H28 3.232(18) no 2_755
O24 H31 3.201(17) no 8_555
O24 H34 3.459(15) no 5_766
O24 H35 2.923(15) no 5_766
C2 H34 3.093(16) no 2_645
C2 H35 3.200(15) no 5_766
C3 H30 3.327(17) no 3_555
C3 H34 3.340(17) no 5_766
C3 H35 3.069(15) no 5_766
C3 H36 3.08(2) no 6_456
C4 H27 3.348(17) no 5_756
C4 H30 3.394(17) no 3_555
C4 H34 3.326(16) no 5_766
C4 H37 3.462(13) no 6_556
C5 H27 3.370(17) no 5_756
C5 H37 2.820(13) no 6_556
C6 H1 2.970(15) no 6_556
C6 H26 3.465(17) no 5_756
C6 H37 3.107(13) no 6_556
C7 H1 2.828(14) no 6_556
C7 H26 3.381(17) no 5_756
C7 H35 3.195(16) no 2_745
C7 H37 3.480(13) no 6_556
C8 H1 3.135(15) no 6_556
C8 H25 3.561(18) no 5_756
C8 H30 3.202(17) no 8_555
C8 H33 3.276(18) no 2_645
C9 H1 3.505(15) no 6_556
C9 H30 3.430(17) no 8_555
C9 H31 2.971(17) no 8_555
C9 H33 2.653(17) no 2_645
C10 H1 3.499(15) no 6_556
C10 H31 3.035(17) no 8_555
C10 H33 2.908(17) no 2_645
C10 H34 3.406(17) no 2_645
C11 H1 3.333(15) no 6_556
C11 H33 3.470(17) no 2_645
C11 H34 3.244(17) no 2_645
C12 H31 3.119(17) no 8_555
C12 H32 3.574(17) no 8_555
C12 H33 3.396(16) no 2_645
C13 H31 3.216(17) no 8_555
C13 H32 3.298(17) no 2_645
C13 H33 2.735(17) no 2_645
C13 H33 3.527(17) no 7_745
C14 H1 3.590(15) no 3_554
C14 H25 3.282(18) no 3_554
C14 H31 3.580(17) no 8_555
C14 H33 2.930(16) no 2_645
C15 H25 3.464(18) no 3_554
C15 H31 3.558(17) no 8_555
C15 H33 3.250(16) no 2_645
C16 H25 3.268(18) no 3_554
C16 H28 3.306(17) no 7_755
C17 H25 3.319(18) no 6_456
C17 H28 2.980(17) no 7_755
C17 H29 3.177(17) no 7_755
C18 H26 3.293(17) no 6_456
C18 H29 3.523(17) no 7_755
C18 H32 3.472(17) no 8_555
C19 H25 3.403(18) no 6_456
C19 H26 2.942(17) no 6_456
C19 H29 2.817(17) no 7_755
C20 H26 2.722(17) no 6_456
C20 H29 2.597(18) no 7_755
C21 H26 2.971(17) no 6_456
C21 H29 3.031(18) no 7_755
C21 H30 3.455(17) no 7_755
C22 H26 3.556(18) no 6_456
C22 H27 3.315(17) no 2_755
C22 H35 3.039(15) no 5_766
C23 H1 3.478(14) no 5_766
C23 H26 3.411(18) no 6_456
C23 H27 3.267(17) no 2_755
C23 H29 3.552(18) no 7_755
C23 H30 3.531(17) no 7_755
C23 H35 2.825(15) no 5_766
H1 O24 3.319(14) no 6_456
H1 C6 2.970(15) no 6_456
H1 C7 2.828(14) no 6_456
H1 C8 3.135(15) no 6_456
H1 C9 3.505(15) no 6_456
H1 C10 3.499(15) no 6_456
H1 C11 3.333(15) no 6_456
H1 C14 3.590(15) no 3_555
H1 C23 3.478(14) no 5_766
H1 H27 3.21(3) no 6_456
H1 H30 2.66(3) no 3_555
H1 H31 3.04(3) no 3_555
H1 H34 3.54(3) no 5_766
H1 H35 2.84(2) no 5_766
H1 H36 2.69(3) no 6_456
H25 C8 3.561(18) no 5_756
H25 C14 3.282(18) no 3_555
H25 C15 3.464(18) no 3_555
H25 C16 3.268(18) no 3_555
H25 C17 3.319(18) no 6_556
H25 C19 3.403(18) no 6_556
H25 H27 3.51(3) no 5_756
H25 H28 3.29(3) no 5_756
H25 H30 2.85(3) no 3_555
H25 H31 2.97(3) no 3_555
H25 H32 3.32(3) no 6_556
H25 H34 3.52(3) no 5_766
H26 C6 3.465(17) no 5_756
H26 C7 3.381(17) no 5_756
H26 C18 3.293(17) no 6_556
H26 C19 2.942(17) no 6_556
H26 C20 2.722(17) no 6_556
H26 C21 2.971(17) no 6_556
H26 C22 3.556(18) no 6_556
H26 C23 3.411(18) no 6_556
H26 H27 3.51(3) no 5_756
H26 H33 3.08(3) no 6_556
H26 H34 3.45(3) no 6_556
H26 H37 2.79(3) no 6_556
H27 O24 2.503(17) no 2_745
H27 C4 3.348(17) no 5_756
H27 C5 3.370(17) no 5_756
H27 C22 3.315(17) no 2_745
H27 C23 3.267(17) no 2_745
H27 H1 3.21(3) no 6_556
H27 H25 3.51(3) no 5_756
H27 H26 3.51(3) no 5_756
H27 H35 2.66(3) no 2_745
H27 H36 3.18(3) no 2_745
H27 H37 3.45(2) no 6_556
H28 O24 3.232(18) no 2_745
H28 C16 3.306(17) no 7_745
H28 C17 2.980(17) no 7_745
H28 H25 3.29(3) no 5_756
H28 H30 3.10(3) no 8_555
H28 H31 3.31(3) no 7_745
H28 H32 2.76(3) no 7_745
H29 C17 3.177(17) no 7_745
H29 C18 3.523(17) no 7_745
H29 C19 2.817(17) no 7_745
H29 C20 2.597(18) no 7_745
H29 C21 3.031(18) no 7_745
H29 C23 3.552(18) no 7_745
H29 H32 3.04(3) no 2_645
H29 H32 3.29(3) no 7_745
H29 H33 3.21(3) no 2_645
H29 H33 2.74(3) no 7_745
H29 H34 3.47(3) no 7_745
H30 C3 3.327(17) no 3_554
H30 C4 3.394(17) no 3_554
H30 C8 3.202(17) no 8_455
H30 C9 3.430(17) no 8_455
H30 C21 3.455(17) no 7_745
H30 C23 3.531(17) no 7_745
H30 H1 2.66(3) no 3_554
H30 H25 2.85(3) no 3_554
H30 H28 3.10(3) no 8_455
H30 H33 3.46(3) no 2_645
H30 H34 3.50(3) no 7_745
H31 O24 3.201(17) no 8_455
H31 C9 2.971(17) no 8_455
H31 C10 3.035(17) no 8_455
H31 C12 3.119(17) no 8_455
H31 C13 3.216(17) no 8_455
H31 C14 3.580(17) no 8_455
H31 C15 3.558(17) no 8_455
H31 H1 3.04(3) no 3_554
H31 H25 2.97(3) no 3_554
H31 H28 3.31(3) no 7_755
H31 H36 2.84(3) no 8_455
H32 C12 3.574(17) no 8_455
H32 C13 3.298(17) no 2_655
H32 C18 3.472(17) no 8_455
H32 H25 3.32(3) no 6_456
H32 H28 2.76(3) no 7_755
H32 H29 3.04(3) no 2_655
H32 H29 3.29(3) no 7_755
H33 C8 3.276(18) no 2_655
H33 C9 2.653(17) no 2_655
H33 C10 2.908(17) no 2_655
H33 C11 3.470(17) no 2_655
H33 C12 3.396(16) no 2_655
H33 C13 2.735(17) no 2_655
H33 C13 3.527(17) no 7_755
H33 C14 2.930(16) no 2_655
H33 C15 3.250(16) no 2_655
H33 H26 3.08(3) no 6_456
H33 H29 3.21(3) no 2_655
H33 H29 2.74(3) no 7_755
H33 H30 3.46(3) no 2_655
H34 O24 3.459(15) no 5_766
H34 C2 3.093(16) no 2_655
H34 C3 3.340(17) no 5_766
H34 C4 3.326(16) no 5_766
H34 C10 3.406(17) no 2_655
H34 C11 3.244(17) no 2_655
H34 H1 3.54(3) no 5_766
H34 H25 3.52(3) no 5_766
H34 H26 3.45(3) no 6_456
H34 H29 3.47(3) no 7_755
H34 H30 3.50(3) no 7_755
H34 H36 3.57(3) no 5_766
H34 H37 2.98(2) no 2_655
H35 O24 2.923(15) no 5_766
H35 C2 3.200(15) no 5_766
H35 C3 3.069(15) no 5_766
H35 C7 3.195(16) no 2_755
H35 C22 3.039(15) no 5_766
H35 C23 2.825(15) no 5_766
H35 H1 2.84(2) no 5_766
H35 H27 2.66(3) no 2_755
H35 H35 2.48(2) no 5_766
H35 H36 3.37(3) no 5_766
H35 H37 3.11(2) no 5_766
H36 C3 3.08(2) no 6_556
H36 H1 2.69(3) no 6_556
H36 H27 3.18(3) no 2_755
H36 H31 2.84(3) no 8_555
H36 H34 3.57(3) no 5_766
H36 H35 3.37(3) no 5_766
H37 C4 3.462(13) no 6_456
H37 C5 2.820(13) no 6_456
H37 C6 3.107(13) no 6_456
H37 C7 3.480(13) no 6_456
H37 H26 2.79(3) no 6_456
H37 H27 3.45(2) no 6_456
H37 H34 2.98(2) no 2_645
H37 H35 3.11(2) no 5_766

loop_
_geom_torsion_atom_site_label_1
_geom_torsion_atom_site_label_2
_geom_torsion_atom_site_label_3
_geom_torsion_atom_site_label_4
_geom_torsion
_geom_torsion_publ_flag
C3 C2 C11 C6 4.19(15) no
C3 C2 C11 C10 178.22(9) no
C11 C2 C3 C4 -0.38(16) no
C2 C3 C4 C5 -2.57(17) no
C3 C4 C5 C6 1.53(18) no
C4 C5 C6 C7 -174.19(10) no
C4 C5 C6 C11 2.40(17) no
C5 C6 C7 C8 171.67(10) no
C5 C6 C11 C2 -5.14(14) no
C5 C6 C11 C10 -179.42(9) no
C7 C6 C11 C2 171.44(9) no
C7 C6 C11 C10 -2.83(15) no
C11 C6 C7 C8 -4.91(16) no
C6 C7 C8 C9 3.58(18) no
C7 C8 C9 C10 5.71(18) no
C7 C8 C9 C13 -169.32(11) no
C8 C9 C10 C11 -13.01(15) no
C8 C9 C10 C12 173.96(9) no
C8 C9 C13 C14 169.07(11) no
C10 C9 C13 C14 -6.00(18) no
C13 C9 C10 C11 162.03(10) no
C13 C9 C10 C12 -11.00(16) no
C9 C10 C11 C2 -162.39(9) no
C9 C10 C11 C6 11.51(14) no
C9 C10 C12 C15 22.78(13) no
C9 C10 C12 C18 -156.19(9) no
C11 C10 C12 C15 -149.68(9) no
C11 C10 C12 C18 31.35(15) no
C12 C10 C11 C2 10.14(15) no
C12 C10 C11 C6 -175.96(8) no
C10 C12 C15 C14 -18.23(15) no
C10 C12 C15 C16 161.40(9) no
C10 C12 C18 C19 -159.34(9) no
C10 C12 C18 C22 29.45(15) no
C15 C12 C18 C19 21.68(14) no
C15 C12 C18 C22 -149.53(10) no
C18 C12 C15 C14 160.85(9) no
C18 C12 C15 C16 -19.53(15) no
C9 C13 C14 C15 11.0(2) no
C13 C14 C15 C12 1.4(2) no
C13 C14 C15 C16 -178.21(12) no
C12 C15 C16 C17 3.70(18) no
C14 C15 C16 C17 -176.68(12) no
C15 C16 C17 C19 10.63(19) no
C16 C17 C19 C18 -8.09(17) no
C16 C17 C19 C20 165.67(11) no
C12 C18 C19 C17 -8.32(14) no
C12 C18 C19 C20 177.96(9) no
C12 C18 C22 O24 3.71(16) no
C12 C18 C22 C23 179.20(9) no
C19 C18 C22 O24 -167.74(9) no
C19 C18 C22 C23 7.75(14) no
C22 C18 C19 C17 163.59(9) no
C22 C18 C19 C20 -10.13(14) no
C17 C19 C20 C21 -167.99(10) no
C18 C19 C20 C21 5.68(16) no
C19 C20 C21 C23 1.71(18) no
C20 C21 C23 C22 -4.17(17) no
O24 C22 C23 C21 175.07(9) no
C18 C22 C23 C21 -0.78(16) no
